data_2202463
loop_
_publ_author_name
'Jose Kavitha, Savaridasson'
'Srinivasan Chandrasekar'
'Panchanatheswaran, Krishnaswamy'

_publ_section_title
;
 <i>trans</i>-1,2-Bis(3-chlorophenyl)diazene oxide
;
_journal_issue 7
_journal_name_full 'Acta Crystallographica Section E'
_journal_page_first o947
_journal_page_last o949
_journal_paper_doi 10.1107/S1600536803012200
_journal_volume 59
_journal_year 2003
_chemical_formula_moiety 'C12 H8 Cl2 N2 O'
_chemical_formula_sum 'C12 H8 Cl2 N2 O'
_chemical_formula_weight 267.10
_chemical_melting_point 367.5(5)
_chemical_name_common 3,3'-dichloroazobenzene
_chemical_name_systematic
;
trans-Bis(3-chlorophenyl)diazine oxide
;
_space_group_IT_number 14
_symmetry_cell_setting monoclinic
_symmetry_space_group_name_Hall '-P 2yn'
_symmetry_space_group_name_H-M 'P 1 21/n 1'
_atom_sites_solution_hydrogens geom
_atom_sites_solution_primary direct
_atom_sites_solution_secondary difmap
_audit_creation_method SHELXL-97
_cell_angle_alpha 90.00
_cell_angle_beta 94.155(5)
_cell_angle_gamma 90.00
_cell_formula_units_Z 2
_cell_length_a 3.911(5)
_cell_length_b 5.893(5)
_cell_length_c 25.367(5)
_cell_measurement_reflns_used 1179
_cell_measurement_temperature 293(2)
_cell_measurement_theta_max 24.55
_cell_measurement_theta_min 3.22
_cell_volume 583.1(9)
_computing_cell_refinement 'CAD-4 Software'
_computing_data_collection 'CAD-4 Software (Enraf-Nonius, 1989)'
_computing_data_reduction 'MolEN (Fair, 1990)'
_computing_molecular_graphics 'ORTEP3 for Windows (Farrugia, 1997) and PLATON (Spek, 2003)'
_computing_publication_material 'SHELXL97 and PARST (Nardelli, 1983)'
_computing_structure_refinement 'SHELXL97 (Sheldrick, 1997)'
_computing_structure_solution 'SIR92 (Atomare et al., 1993)'
_diffrn_ambient_temperature 293(2)
_diffrn_measured_fraction_theta_full 0.997
_diffrn_measured_fraction_theta_max 0.997
_diffrn_measurement_device_type 'Enraf-Nonius CAD-4 diffractometer'
_diffrn_measurement_method \w-2\q
_diffrn_radiation_monochromator graphite
_diffrn_radiation_source 'fine-focus sealed tube'
_diffrn_radiation_type MoK\a
_diffrn_radiation_wavelength 0.71069
_diffrn_reflns_av_R_equivalents 0.0153
_diffrn_reflns_av_sigmaI/netI 0.0208
_diffrn_reflns_limit_h_max 4
_diffrn_reflns_limit_h_min 0
_diffrn_reflns_limit_k_max 7
_diffrn_reflns_limit_k_min 0
_diffrn_reflns_limit_l_max 30
_diffrn_reflns_limit_l_min -30
_diffrn_reflns_number 1179
_diffrn_reflns_theta_full 24.95
_diffrn_reflns_theta_max 24.95
_diffrn_reflns_theta_min 3.22
_diffrn_standards_decay_% neglible
_diffrn_standards_interval_count 100
_diffrn_standards_number 3
_exptl_absorpt_coefficient_mu 0.539
_exptl_absorpt_correction_T_max 0.898
_exptl_absorpt_correction_T_min 0.813
_exptl_absorpt_correction_type psi-scan
_exptl_absorpt_process_details '(North et al., 1968)'
_exptl_crystal_colour 'pale yellow'
_exptl_crystal_density_diffrn 1.521
_exptl_crystal_density_method 'not measured'
_exptl_crystal_description needle
_exptl_crystal_F_000 272
_exptl_crystal_size_max 0.3
_exptl_crystal_size_mid 0.2
_exptl_crystal_size_min 0.2
_refine_diff_density_max 0.213
_refine_diff_density_min -0.230
_refine_ls_extinction_method none
_refine_ls_goodness_of_fit_ref 1.109
_refine_ls_hydrogen_treatment constr
_refine_ls_matrix_type full
_refine_ls_number_parameters 82
_refine_ls_number_reflns 1021
_refine_ls_number_restraints 0
_refine_ls_restrained_S_all 1.109
_refine_ls_R_factor_all 0.0629
_refine_ls_R_factor_gt 0.0476
_refine_ls_shift/su_max <0.001
_refine_ls_shift/su_mean <0.001
_refine_ls_structure_factor_coef Fsqd
_refine_ls_weighting_details 'calc w = 1/[\s^2^(Fo^2^)+(0.0644P)^2^+0.3370P] where P = (Fo^2^+2Fc^2^)/3'
_refine_ls_weighting_scheme calc
_refine_ls_wR_factor_gt 0.1266
_refine_ls_wR_factor_ref 0.1396
_reflns_number_gt 807
_reflns_number_total 1021
_reflns_threshold_expression I>2\s(I)
_cod_data_source_file ci6229.cif
_cod_data_source_block I
_cod_depositor_comments
;
The following automatic conversions were performed:

'_chemical_melting_point' value '367-368 K' was changed to '367.5(5)'
- the average value was taken and precision was estimated.

Automatic conversion script
Id: cif_fix_values 1646 2011-03-28 12:23:43Z adriana 

The following automatic conversions were performed:

'_chemical_melting_point' value '367-368 K' was changed to '367.5(5)'
- the average value was taken and precision was estimated.

Automatic conversion script
Id: cif_fix_values 1715 2011-07-08 13:25:40Z adriana 
;
_cod_original_sg_symbol_H-M 'P 21/n'
_cod_database_code 2202463
_cod_database_fobs_code 2202463

loop_
_symmetry_equiv_pos_as_xyz
'x, y, z'
'-x+1/2, y+1/2, -z+1/2'
'-x, -y, -z'
'x-1/2, -y-1/2, z-1/2'

loop_
_atom_site_label
_atom_site_fract_x
_atom_site_fract_y
_atom_site_fract_z
_atom_site_U_iso_or_equiv
_atom_site_adp_type
_atom_site_calc_flag
_atom_site_refinement_flags
_atom_site_occupancy
_atom_site_disorder_assembly
_atom_site_disorder_group
_atom_site_type_symbol
Cl1 0.3752(2) 0.3764(2) 0.29551(3) 0.0852(4) Uani d . 1 . . Cl
O1 0.7582(14) 0.7545(8) 0.52152(16) 0.0767(14) Uani d P 0.50 . . O
N1 0.5810(7) 0.5880(4) 0.49375(9) 0.0594(7) Uani d . 1 . . N
C1 0.6025(7) 0.6347(5) 0.43800(11) 0.0525(7) Uani d . 1 . . C
C2 0.4869(7) 0.4899(5) 0.39766(9) 0.0462(6) Uani d . 1 . . C
H2 0.3863 0.3516 0.4050 0.055 Uiso calc R 1 . . H
C3 0.5245(7) 0.5552(5) 0.34645(10) 0.0500(7) Uani d . 1 . . C
C4 0.6758(8) 0.7591(7) 0.33474(15) 0.0689(10) Uani d . 1 . . C
H4 0.7005 0.8004 0.2998 0.083 Uiso calc R 1 . . H
C5 0.7886(9) 0.8994(6) 0.3753(2) 0.0815(12) Uani d . 1 . . C
H5 0.8904 1.0372 0.3678 0.098 Uiso calc R 1 . . H
C6 0.7538(9) 0.8399(6) 0.42696(16) 0.0702(10) Uani d . 1 . . C
H6 0.8310 0.9366 0.4543 0.084 Uiso calc R 1 . . H

loop_
_atom_site_aniso_label
_atom_site_aniso_U_11
_atom_site_aniso_U_22
_atom_site_aniso_U_33
_atom_site_aniso_U_12
_atom_site_aniso_U_13
_atom_site_aniso_U_23
Cl1 0.0925(7) 0.1179(9) 0.0432(5) 0.0156(6) -0.0083(4) -0.0249(5)
O1 0.116(4) 0.069(3) 0.045(2) -0.043(3) 0.003(2) -0.008(2)
N1 0.0684(17) 0.0669(17) 0.0417(13) 0.0107(13) -0.0051(11) -0.0121(13)
C1 0.0526(16) 0.0594(18) 0.0445(15) 0.0138(15) -0.0033(12) -0.0097(13)
C2 0.0518(15) 0.0471(15) 0.0400(14) 0.0014(13) 0.0048(11) 0.0004(12)
C3 0.0478(15) 0.0627(18) 0.0394(14) 0.0098(13) 0.0018(11) 0.0011(13)
C4 0.0593(18) 0.077(2) 0.072(2) 0.0133(17) 0.0186(16) 0.0311(19)
C5 0.066(2) 0.052(2) 0.126(4) -0.0037(17) 0.009(2) 0.021(2)
C6 0.0617(19) 0.055(2) 0.091(3) 0.0027(16) -0.0122(18) -0.0190(18)

loop_
_atom_type_symbol
_atom_type_description
_atom_type_scat_dispersion_real
_atom_type_scat_dispersion_imag
_atom_type_scat_source
C C 0.0033 0.0016 'International Tables Vol C Tables 4.2.6.8 and 6.1.1.4'
H H 0.0000 0.0000 'International Tables Vol C Tables 4.2.6.8 and 6.1.1.4'
Cl Cl 0.1484 0.1585 'International Tables Vol C Tables 4.2.6.8 and 6.1.1.4'
N N 0.0061 0.0033 'International Tables Vol C Tables 4.2.6.8 and 6.1.1.4'
O O 0.0106 0.0060 'International Tables Vol C Tables 4.2.6.8 and 6.1.1.4'

loop_
_geom_angle_atom_site_label_1
_geom_angle_atom_site_label_2
_geom_angle_atom_site_label_3
_geom_angle_site_symmetry_1
_geom_angle
_geom_angle_publ_flag
N1 N1 O1 3_666 134.6(3) y
N1 N1 C1 3_666 117.7(3) y
O1 N1 C1 . 107.7(3) y
C2 C1 C6 . 120.7(3) y
C2 C1 N1 . 124.5(3) y
C6 C1 N1 . 114.8(3) y
C3 C2 C1 . 118.4(3) y
C3 C2 H2 . 120.8 ?
C1 C2 H2 . 120.8 ?
C2 C3 C4 . 121.6(3) y
C2 C3 Cl1 . 118.8(2) y
C4 C3 Cl1 . 119.6(2) y
C5 C4 C3 . 118.9(3) y
C5 C4 H4 . 120.5 ?
C3 C4 H4 . 120.5 ?
C4 C5 C6 . 121.0(3) y
C4 C5 H5 . 119.5 ?
C6 C5 H5 . 119.5 ?
C5 C6 C1 . 119.3(3) y
C5 C6 H6 . 120.3 ?
C1 C6 H6 . 120.3 ?

loop_
_geom_bond_atom_site_label_1
_geom_bond_atom_site_label_2
_geom_bond_site_symmetry_2
_geom_bond_distance
_geom_bond_publ_flag
Cl1 C3 . 1.735(3) y
O1 N1 . 1.367(5) y
N1 N1 3_666 1.267(5) y
N1 C1 . 1.449(4) y
C1 C2 . 1.383(4) y
C1 C6 . 1.384(5) y
C2 C3 . 1.373(4) y
C2 H2 . 0.93 ?
C3 C4 . 1.381(5) y
C4 C5 . 1.368(6) y
C4 H4 . 0.93 ?
C5 C6 . 1.372(6) y
C5 H5 . 0.93 ?
C6 H6 . 0.93 ?

loop_
_geom_hbond_atom_site_label_D
_geom_hbond_atom_site_label_H
_geom_hbond_atom_site_label_A
_geom_hbond_site_symmetry_A
_geom_hbond_distance_DH
_geom_hbond_distance_HA
_geom_hbond_distance_DA
_geom_hbond_angle_DHA
_geom_hbond_publ_flag
C2 H2 O1 3_666 0.93 2.08 2.735(6) 126 y
C6 H6 O1 1_555 0.93 2.05 2.450(7) 104 y
C6 H6 O1 3_776 0.93 2.48 3.271(7) 144 y

loop_
_geom_torsion_atom_site_label_1
_geom_torsion_atom_site_label_2
_geom_torsion_atom_site_label_3
_geom_torsion_atom_site_label_4
_geom_torsion_site_symmetry_1
_geom_torsion
_geom_torsion_publ_flag
N1 N1 C1 C2 3_666 -6.4(5) y
O1 N1 C1 C2 . 172.5(3) y
N1 N1 C1 C6 3_666 174.1(3) y
O1 N1 C1 C6 . -7.0(4) y
C6 C1 C2 C3 . -0.3(4) ?
N1 C1 C2 C3 . -179.8(2) ?
C1 C2 C3 C4 . 0.5(4) ?
C1 C2 C3 Cl1 . -179.2(2) ?
C2 C3 C4 C5 . -0.4(5) ?
Cl1 C3 C4 C5 . 179.3(3) ?
C3 C4 C5 C6 . 0.1(5) ?
C4 C5 C6 C1 . 0.1(5) ?
C2 C1 C6 C5 . 0.0(5) ?
N1 C1 C6 C5 . 179.5(3) ?
